data_7231936
loop_
_publ_author_name
'Kia, Reza'
'Mahmoudi, Soheil'
'Raithby, Paul R.'

_publ_section_title
;
 New rhenium-tricarbonyl complexes bearing halogen-substituted bidentate
 ligands: structural, computational and Hirshfeld surfaces studies
;
_journal_issue 1
_journal_name_full CrystEngComm
_journal_page_first 77
_journal_paper_doi 10.1039/C8CE01860J
_journal_volume 21
_journal_year 2019
_chemical_formula_moiety 'C19 H12 Cl3 F2 N2 O3 Re'
_chemical_formula_sum 'C19 H12 Cl3 F2 N2 O3 Re'
_chemical_formula_weight 646.86
_space_group_crystal_system triclinic
_space_group_IT_number 2
_space_group_name_Hall '-P 1'
_space_group_name_H-M_alt 'P -1'
_symmetry_space_group_name_Hall '-P 1'
_symmetry_space_group_name_H-M 'P -1'
_atom_sites_solution_hydrogens geom
_audit_creation_method SHELXL-2018/3
_audit_update_record
;
2018-10-04 deposited with the CCDC.
2018-11-01 downloaded from the CCDC.
;
_cell_angle_alpha 105.7160(9)
_cell_angle_beta 98.7670(10)
_cell_angle_gamma 95.9490(14)
_cell_formula_units_Z 2
_cell_length_a 7.1480(2)
_cell_length_b 9.2830(2)
_cell_length_c 17.0670(6)
_cell_measurement_reflns_used 2450
_cell_measurement_temperature 150(2)
_cell_measurement_theta_max 29.99
_cell_measurement_theta_min 3.29
_cell_volume 1064.83(5)
_computing_cell_refinement 'CrysAlisPro 1.171.38.43'
_computing_data_collection 'CrysAlisPro 1.171.38.43'
_computing_data_reduction 'CrysAlisPro 1.171.38.43'
_computing_molecular_graphics SHELXTL
_computing_publication_material SHELXTL
_computing_structure_refinement 'SHELXL-2018/3 (Sheldrick, 2015)'
_computing_structure_solution OLEX2
_diffrn_ambient_temperature 150(2)
_diffrn_detector_area_resol_mean 8.1150
_diffrn_measured_fraction_theta_full 0.994
_diffrn_measured_fraction_theta_max 0.987
_diffrn_measurement_device_type 'SuperNova, Dual, Cu at zero, EosS2'
_diffrn_measurement_method '\w scans'
_diffrn_radiation_type MoK\a
_diffrn_radiation_wavelength 0.71073
_diffrn_reflns_av_R_equivalents 0.0725
_diffrn_reflns_av_unetI/netI 0.0542
_diffrn_reflns_Laue_measured_fraction_full 0.994
_diffrn_reflns_Laue_measured_fraction_max 0.987
_diffrn_reflns_limit_h_max 9
_diffrn_reflns_limit_h_min -9
_diffrn_reflns_limit_k_max 12
_diffrn_reflns_limit_k_min -12
_diffrn_reflns_limit_l_max 22
_diffrn_reflns_limit_l_min -22
_diffrn_reflns_number 15263
_diffrn_reflns_point_group_measured_fraction_full 0.994
_diffrn_reflns_point_group_measured_fraction_max 0.987
_diffrn_reflns_theta_full 25.242
_diffrn_reflns_theta_max 27.502
_diffrn_reflns_theta_min 2.935
_diffrn_source 'micro-focus sealed X-ray tube'
_exptl_absorpt_coefficient_mu 6.123
_exptl_absorpt_correction_T_max 1.00000
_exptl_absorpt_correction_T_min 0.38414
_exptl_absorpt_correction_type multi-scan
_exptl_absorpt_process_details
;
CrysAlisPro 1.171.38.43 (Rigaku Oxford Diffraction, 2015)
Empirical absorption correction using spherical harmonics,
 implemented in SCALE3 ABSPACK scaling algorithm.
;
_exptl_crystal_colour pale-yellow
_exptl_crystal_density_diffrn 2.017
_exptl_crystal_description plate
_exptl_crystal_F_000 616
_exptl_crystal_size_max 0.060
_exptl_crystal_size_mid 0.050
_exptl_crystal_size_min 0.010
_refine_diff_density_max 2.146
_refine_diff_density_min -3.184
_refine_diff_density_rms 0.222
_refine_ls_extinction_method none
_refine_ls_goodness_of_fit_ref 1.059
_refine_ls_hydrogen_treatment constr
_refine_ls_matrix_type full
_refine_ls_number_parameters 271
_refine_ls_number_reflns 4816
_refine_ls_number_restraints 0
_refine_ls_restrained_S_all 1.059
_refine_ls_R_factor_all 0.0451
_refine_ls_R_factor_gt 0.0382
_refine_ls_shift/su_max 0.001
_refine_ls_shift/su_mean 0.000
_refine_ls_structure_factor_coef Fsqd
_refine_ls_weighting_details 'w=1/[\s^2^(Fo^2^)+(0.0576P)^2^+0.2694P] where P=(Fo^2^+2Fc^2^)/3'
_refine_ls_weighting_scheme calc
_refine_ls_wR_factor_gt 0.0912
_refine_ls_wR_factor_ref 0.0951
_reflns_Friedel_coverage 0.000
_reflns_number_gt 4330
_reflns_number_total 4816
_reflns_threshold_expression 'I > 2\s(I)'
_cod_data_source_file c8ce01860j2.cif
_cod_data_source_block C2
_cod_depositor_comments 'Adding full bibliography for 7231936--7231944.cif.'
_cod_database_code 7231936
_shelx_shelxl_version_number 2018/3
_shelx_space_group_comment
;
The symmetry employed for this shelxl refinement is uniquely defined
by the following loop, which should always be used as a source of
symmetry information in preference to the above space-group names.
They are only intended as comments.
;
_shelx_estimated_absorpt_t_min 0.710
_shelx_estimated_absorpt_t_max 0.941

loop_
_space_group_symop_operation_xyz
'x, y, z'
'-x, -y, -z'

loop_
_atom_site_label
_atom_site_type_symbol
_atom_site_fract_x
_atom_site_fract_y
_atom_site_fract_z
_atom_site_U_iso_or_equiv
_atom_site_adp_type
_atom_site_occupancy
_atom_site_site_symmetry_order
_atom_site_calc_flag
_atom_site_refinement_flags_posn
_atom_site_refinement_flags_adp
Re1 Re 0.02297(2) -0.12139(2) -0.23992(2) 0.02311(9) Uani 1 1 d . .
Cl1 Cl 0.13052(19) -0.12599(14) -0.37213(8) 0.0280(3) Uani 1 1 d . .
F1 F 0.4785(5) 0.3738(4) -0.2185(2) 0.0479(9) Uani 1 1 d . .
N1 N 0.0087(6) 0.1136(5) -0.2390(3) 0.0245(9) Uani 1 1 d . .
O1 O 0.4397(6) -0.0909(5) -0.1535(3) 0.0485(11) Uani 1 1 d . .
C1 C 0.2938(8) 0.2600(5) -0.1413(3) 0.0280(11) Uani 1 1 d . .
Cl2 Cl 0.8394(2) 0.4560(2) -0.10238(11) 0.0596(5) Uani 1 1 d . .
F2 F -0.6799(4) -0.4811(4) -0.3568(2) 0.0410(8) Uani 1 1 d . .
O2 O 0.0274(7) -0.4527(5) -0.2466(3) 0.0512(12) Uani 1 1 d . .
C2 C 0.4683(8) 0.3330(6) -0.1481(3) 0.0323(12) Uani 1 1 d . .
N2 N -0.2709(6) -0.1367(5) -0.3069(3) 0.0243(9) Uani 1 1 d . .
Cl3 Cl -0.6990(2) -0.80892(17) -0.42451(11) 0.0492(4) Uani 1 1 d . .
O3 O -0.1216(7) -0.0992(5) -0.0778(3) 0.0494(11) Uani 1 1 d . .
C3 C 0.6304(8) 0.3642(7) -0.0882(4) 0.0377(13) Uani 1 1 d . .
C4 C 0.6208(9) 0.3236(7) -0.0164(4) 0.0440(15) Uani 1 1 d . .
H4A H 0.729298 0.342764 0.024838 0.053 Uiso 1 1 calc R U
C5 C 0.4473(10) 0.2538(7) -0.0062(4) 0.0453(15) Uani 1 1 d . .
H5A H 0.439398 0.228130 0.042354 0.054 Uiso 1 1 calc R U
C6 C 0.2878(9) 0.2229(7) -0.0681(4) 0.0362(13) Uani 1 1 d . .
H6A H 0.173183 0.175981 -0.060614 0.043 Uiso 1 1 calc R U
C7 C 0.1259(8) 0.2382(6) -0.2064(3) 0.0300(11) Uani 1 1 d . .
H7A H 0.101891 0.320459 -0.225580 0.036 Uiso 1 1 calc R U
C8 C -0.1619(8) 0.1221(6) -0.2988(3) 0.0314(12) Uani 1 1 d . .
H8A H -0.138222 0.091427 -0.354981 0.038 Uiso 1 1 calc R U
H8B H -0.190544 0.224865 -0.286653 0.038 Uiso 1 1 calc R U
C9 C -0.3280(8) 0.0160(6) -0.2895(4) 0.0317(12) Uani 1 1 d . .
H9A H -0.354069 0.048196 -0.233796 0.038 Uiso 1 1 calc R U
H9B H -0.442526 0.015252 -0.328401 0.038 Uiso 1 1 calc R U
C10 C -0.4025(8) -0.2467(6) -0.3510(3) 0.0282(11) Uani 1 1 d . .
H10A H -0.524617 -0.223355 -0.364200 0.034 Uiso 1 1 calc R U
C11 C -0.3763(7) -0.4063(5) -0.3825(3) 0.0267(10) Uani 1 1 d . .
C12 C -0.2168(8) -0.4490(6) -0.4161(3) 0.0313(12) Uani 1 1 d . .
H12A H -0.118210 -0.374784 -0.415595 0.038 Uiso 1 1 calc R U
C13 C -0.2035(8) -0.6005(6) -0.4503(3) 0.0348(12) Uani 1 1 d . .
H13A H -0.095269 -0.626982 -0.471401 0.042 Uiso 1 1 calc R U
C14 C -0.3493(8) -0.7114(6) -0.4530(3) 0.0323(12) Uani 1 1 d . .
H14A H -0.339539 -0.812724 -0.475772 0.039 Uiso 1 1 calc R U
C15 C -0.5120(8) -0.6720(6) -0.4218(3) 0.0315(12) Uani 1 1 d . .
C16 C -0.5225(8) -0.5195(6) -0.3865(3) 0.0294(11) Uani 1 1 d . .
C17 C 0.2828(8) -0.0972(6) -0.1843(4) 0.0326(12) Uani 1 1 d . .
C18 C 0.0230(9) -0.3313(6) -0.2477(4) 0.0322(12) Uani 1 1 d . .
C19 C -0.0688(8) -0.1079(6) -0.1380(4) 0.0335(12) Uani 1 1 d . .

loop_
_atom_site_aniso_label
_atom_site_aniso_U_11
_atom_site_aniso_U_22
_atom_site_aniso_U_33
_atom_site_aniso_U_23
_atom_site_aniso_U_13
_atom_site_aniso_U_12
Re1 0.02381(13) 0.02365(13) 0.02485(13) 0.00960(8) 0.00721(8) 0.00631(8)
Cl1 0.0288(6) 0.0276(6) 0.0304(6) 0.0096(5) 0.0121(5) 0.0048(5)
F1 0.050(2) 0.061(2) 0.0329(17) 0.0180(16) 0.0098(16) -0.0060(17)
N1 0.026(2) 0.025(2) 0.023(2) 0.0081(17) 0.0046(17) 0.0065(17)
O1 0.028(2) 0.070(3) 0.052(3) 0.028(2) 0.001(2) 0.012(2)
C1 0.033(3) 0.022(2) 0.026(3) 0.0026(19) 0.004(2) 0.004(2)
Cl2 0.0354(9) 0.0800(12) 0.0496(10) 0.0002(9) 0.0155(7) -0.0126(8)
F2 0.0269(17) 0.0441(18) 0.052(2) 0.0102(16) 0.0159(15) 0.0050(14)
O2 0.071(3) 0.033(2) 0.063(3) 0.024(2) 0.029(3) 0.017(2)
C2 0.037(3) 0.029(3) 0.028(3) 0.003(2) 0.011(2) 0.002(2)
N2 0.023(2) 0.026(2) 0.025(2) 0.0069(17) 0.0062(17) 0.0070(17)
Cl3 0.0446(9) 0.0372(8) 0.0608(10) 0.0100(7) 0.0120(8) -0.0085(6)
O3 0.045(3) 0.067(3) 0.034(2) 0.015(2) 0.012(2) -0.008(2)
C3 0.031(3) 0.042(3) 0.033(3) -0.001(2) 0.009(2) 0.001(2)
C4 0.039(3) 0.054(4) 0.030(3) 0.003(3) -0.001(3) 0.002(3)
C5 0.052(4) 0.052(4) 0.029(3) 0.014(3) 0.004(3) -0.003(3)
C6 0.038(3) 0.039(3) 0.031(3) 0.011(2) 0.005(2) -0.001(2)
C7 0.034(3) 0.027(3) 0.032(3) 0.013(2) 0.008(2) 0.004(2)
C8 0.032(3) 0.029(3) 0.033(3) 0.010(2) -0.001(2) 0.007(2)
C9 0.026(3) 0.029(3) 0.039(3) 0.006(2) 0.006(2) 0.009(2)
C10 0.027(3) 0.034(3) 0.024(2) 0.008(2) 0.006(2) 0.007(2)
C11 0.027(3) 0.029(2) 0.022(2) 0.0038(19) 0.004(2) 0.003(2)
C12 0.034(3) 0.031(3) 0.027(3) 0.003(2) 0.010(2) -0.001(2)
C13 0.033(3) 0.038(3) 0.031(3) 0.001(2) 0.014(2) 0.007(2)
C14 0.044(3) 0.030(3) 0.024(3) 0.008(2) 0.005(2) 0.006(2)
C15 0.033(3) 0.033(3) 0.027(3) 0.011(2) 0.001(2) 0.000(2)
C16 0.029(3) 0.036(3) 0.024(2) 0.009(2) 0.004(2) 0.008(2)
C17 0.031(3) 0.040(3) 0.035(3) 0.020(2) 0.009(2) 0.010(2)
C18 0.040(3) 0.025(3) 0.042(3) 0.018(2) 0.019(3) 0.010(2)
C19 0.032(3) 0.032(3) 0.036(3) 0.014(2) 0.000(2) 0.000(2)

loop_
_atom_type_symbol
_atom_type_description
_atom_type_scat_dispersion_real
_atom_type_scat_dispersion_imag
_atom_type_scat_source
C C 0.0033 0.0016 'International Tables Vol C Tables 4.2.6.8 and 6.1.1.4'
H H 0.0000 0.0000 'International Tables Vol C Tables 4.2.6.8 and 6.1.1.4'
N N 0.0061 0.0033 'International Tables Vol C Tables 4.2.6.8 and 6.1.1.4'
O O 0.0106 0.0060 'International Tables Vol C Tables 4.2.6.8 and 6.1.1.4'
F F 0.0171 0.0103 'International Tables Vol C Tables 4.2.6.8 and 6.1.1.4'
Cl Cl 0.1484 0.1585 'International Tables Vol C Tables 4.2.6.8 and 6.1.1.4'
Re Re -1.0185 7.2310 'International Tables Vol C Tables 4.2.6.8 and 6.1.1.4'

loop_
_geom_angle_atom_site_label_1
_geom_angle_atom_site_label_2
_geom_angle_atom_site_label_3
_geom_angle
C17 Re1 C18 84.4(2)
C17 Re1 C19 91.3(2)
C18 Re1 C19 85.3(2)
C17 Re1 N1 99.0(2)
C18 Re1 N1 176.1(2)
C19 Re1 N1 96.58(19)
C17 Re1 N2 176.31(18)
C18 Re1 N2 98.8(2)
C19 Re1 N2 90.8(2)
N1 Re1 N2 77.76(16)
C17 Re1 Cl1 90.71(17)
C18 Re1 Cl1 97.70(17)
C19 Re1 Cl1 176.53(16)
N1 Re1 Cl1 80.30(12)
N2 Re1 Cl1 87.05(11)
C7 N1 C8 115.2(5)
C7 N1 Re1 133.5(4)
C8 N1 Re1 110.6(3)
C6 C1 C2 116.5(5)
C6 C1 C7 123.6(5)
C2 C1 C7 119.7(5)
F1 C2 C3 118.5(5)
F1 C2 C1 118.1(5)
C3 C2 C1 123.4(5)
C10 N2 C9 115.6(4)
C10 N2 Re1 134.6(3)
C9 N2 Re1 109.6(3)
C2 C3 C4 118.8(5)
C2 C3 Cl2 119.8(5)
C4 C3 Cl2 121.4(5)
C3 C4 C5 119.6(6)
C3 C4 H4A 120.2
C5 C4 H4A 120.2
C6 C5 C4 120.0(6)
C6 C5 H5A 120.0
C4 C5 H5A 120.0
C5 C6 C1 121.7(6)
C5 C6 H6A 119.2
C1 C6 H6A 119.2
N1 C7 C1 124.8(5)
N1 C7 H7A 117.6
C1 C7 H7A 117.6
N1 C8 C9 107.1(4)
N1 C8 H8A 110.3
C9 C8 H8A 110.3
N1 C8 H8B 110.3
C9 C8 H8B 110.3
H8A C8 H8B 108.6
N2 C9 C8 106.8(4)
N2 C9 H9A 110.4
C8 C9 H9A 110.4
N2 C9 H9B 110.4
C8 C9 H9B 110.4
H9A C9 H9B 108.6
N2 C10 C11 125.7(5)
N2 C10 H10A 117.1
C11 C10 H10A 117.1
C16 C11 C12 117.9(5)
C16 C11 C10 119.1(5)
C12 C11 C10 122.7(5)
C13 C12 C11 120.9(5)
C13 C12 H12A 119.5
C11 C12 H12A 119.5
C14 C13 C12 120.3(5)
C14 C13 H13A 119.8
C12 C13 H13A 119.8
C13 C14 C15 120.0(5)
C13 C14 H14A 120.0
C15 C14 H14A 120.0
C14 C15 C16 119.2(5)
C14 C15 Cl3 121.2(4)
C16 C15 Cl3 119.6(4)
F2 C16 C11 119.0(5)
F2 C16 C15 119.3(5)
C11 C16 C15 121.6(5)
O1 C17 Re1 176.1(5)
O2 C18 Re1 175.3(6)
O3 C19 Re1 179.5(5)

loop_
_geom_bond_atom_site_label_1
_geom_bond_atom_site_label_2
_geom_bond_distance
Re1 C17 1.914(6)
Re1 C18 1.917(5)
Re1 C19 1.928(6)
Re1 N1 2.190(4)
Re1 N2 2.204(4)
Re1 Cl1 2.4834(13)
F1 C2 1.365(6)
N1 C7 1.288(7)
N1 C8 1.489(6)
O1 C17 1.152(7)
C1 C6 1.389(8)
C1 C2 1.392(7)
C1 C7 1.462(7)
Cl2 C3 1.725(6)
F2 C16 1.344(6)
O2 C18 1.136(7)
C2 C3 1.371(8)
N2 C10 1.290(7)
N2 C9 1.480(6)
Cl3 C15 1.733(6)
O3 C19 1.133(7)
C3 C4 1.386(9)
C4 C5 1.395(9)
C4 H4A 0.9300
C5 C6 1.378(9)
C5 H5A 0.9300
C6 H6A 0.9300
C7 H7A 0.9300
C8 C9 1.518(8)
C8 H8A 0.9700
C8 H8B 0.9700
C9 H9A 0.9700
C9 H9B 0.9700
C10 C11 1.475(7)
C10 H10A 0.9300
C11 C16 1.383(7)
C11 C12 1.399(7)
C12 C13 1.388(7)
C12 H12A 0.9300
C13 C14 1.373(8)
C13 H13A 0.9300
C14 C15 1.394(8)
C14 H14A 0.9300
C15 C16 1.395(7)

loop_
_geom_torsion_atom_site_label_1
_geom_torsion_atom_site_label_2
_geom_torsion_atom_site_label_3
_geom_torsion_atom_site_label_4
_geom_torsion
C6 C1 C2 F1 -178.8(5)
C7 C1 C2 F1 -3.9(7)
C6 C1 C2 C3 2.1(8)
C7 C1 C2 C3 176.9(5)
F1 C2 C3 C4 179.7(5)
C1 C2 C3 C4 -1.1(9)
F1 C2 C3 Cl2 1.1(7)
C1 C2 C3 Cl2 -179.7(4)
C2 C3 C4 C5 -0.6(9)
Cl2 C3 C4 C5 178.0(5)
C3 C4 C5 C6 1.3(10)
C4 C5 C6 C1 -0.2(10)
C2 C1 C6 C5 -1.4(8)
C7 C1 C6 C5 -176.0(5)
C8 N1 C7 C1 174.7(5)
Re1 N1 C7 C1 -15.7(9)
C6 C1 C7 N1 -51.4(8)
C2 C1 C7 N1 134.2(6)
C7 N1 C8 C9 -145.6(5)
Re1 N1 C8 C9 42.5(5)
C10 N2 C9 C8 -138.5(5)
Re1 N2 C9 C8 46.1(5)
N1 C8 C9 N2 -58.5(5)
C9 N2 C10 C11 174.3(5)
Re1 N2 C10 C11 -11.7(8)
N2 C10 C11 C16 144.0(5)
N2 C10 C11 C12 -42.3(8)
C16 C11 C12 C13 -1.8(8)
C10 C11 C12 C13 -175.6(5)
C11 C12 C13 C14 1.3(9)
C12 C13 C14 C15 0.3(8)
C13 C14 C15 C16 -1.2(8)
C13 C14 C15 Cl3 179.8(4)
C12 C11 C16 F2 -178.1(5)
C10 C11 C16 F2 -4.1(7)
C12 C11 C16 C15 0.9(8)
C10 C11 C16 C15 174.8(5)
C14 C15 C16 F2 179.5(5)
Cl3 C15 C16 F2 -1.4(7)
C14 C15 C16 C11 0.6(8)
Cl3 C15 C16 C11 179.7(4)
